data_7002309
loop_
_publ_author_name
'Liu, Hai-Yan'
'Wu, Hua'
'Ma, Jian-Fang'
'Yang, Jin'
'Liu, Ying-Ying'

_publ_section_title
;
 Syntheses, structures, and photoluminescence of a series of silver(I)
 sulfonates with pyrazine derivatives
;
_journal_issue 38
_journal_name_full 'Dalton Transactions'
_journal_page_first 7957
_journal_page_last 7968
_journal_paper_doi 10.1039/b905483a
_journal_year 2009
_chemical_formula_moiety 'C13 H16 Ag N3 O3 S, H2 O'
_chemical_formula_sum 'C13 H18 Ag N3 O4 S'
_chemical_formula_weight 420.23
_chemical_name_systematic
;
?
;
_space_group_IT_number 15
_symmetry_cell_setting monoclinic
_symmetry_space_group_name_Hall '-C 2yc'
_symmetry_space_group_name_H-M 'C 1 2/c 1'
_atom_sites_solution_hydrogens geom
_atom_sites_solution_primary direct
_atom_sites_solution_secondary difmap
_audit_creation_method SHELXL-97
_cell_angle_alpha 90.00
_cell_angle_beta 108.46(3)
_cell_angle_gamma 90.00
_cell_formula_units_Z 8
_cell_length_a 26.532(5)
_cell_length_b 8.8959(18)
_cell_length_c 14.081(3)
_cell_measurement_reflns_used 3208
_cell_measurement_temperature 293(2)
_cell_measurement_theta_max 27.5
_cell_measurement_theta_min 3.0
_cell_volume 3152.5(12)
_computing_cell_refinement PROCESS-AUTO
_computing_data_collection PROCESS-AUTO
_computing_data_reduction PROCESS-AUTO
_computing_molecular_graphics 'SHELXTL-PLUS (Sheldrick, 1990)'
_computing_publication_material SHELXL-97
_computing_structure_refinement 'SHELXL-97 (Sheldrick, 1997)'
_computing_structure_solution 'SHELXS-97 (Sheldrick, 1997)'
_diffrn_ambient_temperature 293(2)
_diffrn_detector_area_resol_mean 10.0
_diffrn_measured_fraction_theta_full 0.997
_diffrn_measured_fraction_theta_max 0.997
_diffrn_measurement_device_type 'Rigaku RAXIS-RAPID'
_diffrn_measurement_method '\w scans'
_diffrn_radiation_monochromator graphite
_diffrn_radiation_source 'fine-focus sealed tube'
_diffrn_radiation_type MoK\a
_diffrn_radiation_wavelength 0.71073
_diffrn_reflns_av_R_equivalents 0.0217
_diffrn_reflns_av_sigmaI/netI 0.0195
_diffrn_reflns_limit_h_max 33
_diffrn_reflns_limit_h_min -34
_diffrn_reflns_limit_k_max 11
_diffrn_reflns_limit_k_min -11
_diffrn_reflns_limit_l_max 18
_diffrn_reflns_limit_l_min -18
_diffrn_reflns_number 14181
_diffrn_reflns_theta_full 27.47
_diffrn_reflns_theta_max 27.47
_diffrn_reflns_theta_min 3.00
_exptl_absorpt_coefficient_mu 1.432
_exptl_absorpt_correction_T_max 0.82
_exptl_absorpt_correction_T_min 0.71
_exptl_absorpt_correction_type multi-scan
_exptl_absorpt_process_details 'SADABS (Sheldrick, 1996)'
_exptl_crystal_colour colorless
_exptl_crystal_density_diffrn 1.771
_exptl_crystal_density_method 'not measured'
_exptl_crystal_description block
_exptl_crystal_F_000 1696
_exptl_crystal_size_max 0.31
_exptl_crystal_size_mid 0.19
_exptl_crystal_size_min 0.14
_refine_diff_density_max 0.720
_refine_diff_density_min -0.334
_refine_diff_density_rms 0.093
_refine_ls_extinction_method none
_refine_ls_goodness_of_fit_ref 1.070
_refine_ls_hydrogen_treatment mixed
_refine_ls_matrix_type full
_refine_ls_number_parameters 213
_refine_ls_number_reflns 3619
_refine_ls_number_restraints 3
_refine_ls_restrained_S_all 1.070
_refine_ls_R_factor_all 0.0333
_refine_ls_R_factor_gt 0.0279
_refine_ls_shift/su_max 0.001
_refine_ls_shift/su_mean 0.000
_refine_ls_structure_factor_coef Fsqd
_refine_ls_weighting_details 'calc w=1/[\s^2^(Fo^2^)+(0.0400P)^2^+3.5636P] where P=(Fo^2^+2Fc^2^)/3'
_refine_ls_weighting_scheme calc
_refine_ls_wR_factor_gt 0.0695
_refine_ls_wR_factor_ref 0.0712
_reflns_number_gt 3208
_reflns_number_total 3619
_reflns_threshold_expression >2sigma(I)
_cod_data_source_file b905483a.txt
_cod_data_source_block 3
_cod_depositor_comments
;
The following automatic conversions were performed:
'_symmetry_cell_setting' value 'Monoclinic' changed to 'monoclinic'
according to '/home/saulius/struct/CIF-dictionaries/cif_core.dic'
dictionary named 'cif_core.dic' version 2.4.1 from 2010-06-29.

Automatic conversion script
Id: cif_fix_enum 1527 2010-12-29 10:47:43Z saulius 
;
_cod_original_cell_volume 3152.3(11)
_cod_original_sg_symbol_H-M 'C 2/c'
_cod_database_code 7002309

loop_
_symmetry_equiv_pos_as_xyz
'x, y, z'
'-x, y, -z+1/2'
'x+1/2, y+1/2, z'
'-x+1/2, y+1/2, -z+1/2'
'-x, -y, -z'
'x, -y, z-1/2'
'-x+1/2, -y+1/2, -z'
'x+1/2, -y+1/2, z-1/2'

loop_
_atom_site_label
_atom_site_type_symbol
_atom_site_fract_x
_atom_site_fract_y
_atom_site_fract_z
_atom_site_U_iso_or_equiv
_atom_site_adp_type
_atom_site_occupancy
_atom_site_symmetry_multiplicity
_atom_site_calc_flag
_atom_site_refinement_flags
_atom_site_disorder_assembly
_atom_site_disorder_group
Ag1 Ag 0.132257(7) 0.67096(2) 0.072723(15) 0.03512(8) Uani 1 1 d . . .
C8 C 0.04434(8) 0.4192(2) 0.02765(17) 0.0277(4) Uani 1 1 d . . .
H8 H 0.0749 0.3603 0.0468 0.033 Uiso 1 1 calc R . .
C9 C 0.00477(9) 0.6509(2) -0.00348(17) 0.0272(4) Uani 1 1 d . . .
C10 C 0.23298(9) 0.6071(2) 0.00362(16) 0.0268(4) Uani 1 1 d . . .
C11 C 0.22201(9) 0.8596(3) 0.02200(17) 0.0295(4) Uani 1 1 d . . .
H11 H 0.2029 0.9385 0.0371 0.035 Uiso 1 1 calc R . .
C14 C 0.21551(10) 0.4479(3) 0.00888(19) 0.0370(5) Uani 1 1 d . . .
H14A H 0.1839 0.4470 0.0280 0.055 Uiso 1 1 calc R . .
H14B H 0.2431 0.3935 0.0575 0.055 Uiso 1 1 calc R . .
H14C H 0.2084 0.4012 -0.0555 0.055 Uiso 1 1 calc R . .
C15 C 0.00890(11) 0.8183(3) -0.0065(3) 0.0444(6) Uani 1 1 d . . .
H15A H 0.0457 0.8469 0.0125 0.067 Uiso 1 1 calc R . .
H15B H -0.0072 0.8621 0.0391 0.067 Uiso 1 1 calc R . .
H15C H -0.0091 0.8533 -0.0732 0.067 Uiso 1 1 calc R . .
N1 N 0.17036(8) 1.5635(2) 0.24108(16) 0.0309(4) Uani 1 1 d . . .
HN1 H 0.1656(11) 1.641(3) 0.274(2) 0.026(6) Uiso 1 1 d . . .
HN2 H 0.2027(12) 1.547(3) 0.246(2) 0.034(7) Uiso 1 1 d . . .
N2 N 0.20478(7) 0.7188(2) 0.02598(14) 0.0279(4) Uani 1 1 d . . .
N3 N 0.04944(7) 0.5689(2) 0.02447(14) 0.0271(4) Uani 1 1 d . . .
OW1 O 0.11417(16) 1.8568(3) 0.4774(2) 0.0921(11) Uani 1 1 d D . .
H1A H 0.126(2) 1.891(6) 0.433(3) 0.138 Uiso 1 1 d D . .
H2A H 0.123(2) 1.928(4) 0.520(3) 0.138 Uiso 1 1 d D . .
C1 C 0.14063(9) 1.1611(2) 0.25979(16) 0.0255(4) Uani 1 1 d . . .
C2 C 0.09428(10) 1.1680(3) 0.28583(19) 0.0335(5) Uani 1 1 d . . .
H2 H 0.0771 1.0806 0.2948 0.040 Uiso 1 1 calc R . .
C3 C 0.07443(10) 1.3075(3) 0.29810(19) 0.0341(5) Uani 1 1 d . . .
H3 H 0.0436 1.3125 0.3161 0.041 Uiso 1 1 calc R . .
C4 C 0.09854(9) 1.4402(3) 0.28466(16) 0.0291(4) Uani 1 1 d . . .
C5 C 0.14562(8) 1.4314(2) 0.25918(15) 0.0253(4) Uani 1 1 d . . .
C6 C 0.16637(9) 1.2917(2) 0.24711(16) 0.0248(4) Uani 1 1 d . . .
H6 H 0.1976 1.2859 0.2305 0.030 Uiso 1 1 calc R . .
C7 C 0.07550(11) 1.5911(3) 0.2965(2) 0.0397(6) Uani 1 1 d . . .
H7A H 0.0437 1.5770 0.3140 0.059 Uiso 1 1 calc R . .
H7B H 0.0673 1.6456 0.2347 0.059 Uiso 1 1 calc R . .
H7C H 0.1009 1.6468 0.3485 0.059 Uiso 1 1 calc R . .
O1 O 0.13008(7) 0.93468(18) 0.14046(13) 0.0392(4) Uani 1 1 d . . .
O2 O 0.21884(7) 1.0064(2) 0.23777(16) 0.0444(4) Uani 1 1 d . . .
O3 O 0.16160(9) 0.8855(2) 0.31819(14) 0.0431(4) Uani 1 1 d . . .
S1 S 0.16517(2) 0.98331(6) 0.23842(4) 0.02653(12) Uani 1 1 d . . .

loop_
_atom_site_aniso_label
_atom_site_aniso_U_11
_atom_site_aniso_U_22
_atom_site_aniso_U_33
_atom_site_aniso_U_23
_atom_site_aniso_U_13
_atom_site_aniso_U_12
Ag1 0.02542(10) 0.03277(11) 0.04994(13) 0.00000(7) 0.01585(8) -0.00645(7)
C8 0.0232(10) 0.0228(10) 0.0365(11) -0.0015(8) 0.0084(9) 0.0015(8)
C9 0.0286(11) 0.0188(9) 0.0348(11) -0.0021(8) 0.0110(9) -0.0015(8)
C10 0.0267(10) 0.0271(10) 0.0256(10) -0.0008(8) 0.0068(8) -0.0010(8)
C11 0.0271(11) 0.0287(11) 0.0346(11) -0.0012(9) 0.0124(9) 0.0032(9)
C14 0.0390(13) 0.0310(12) 0.0404(13) -0.0012(10) 0.0119(11) -0.0083(10)
C15 0.0392(14) 0.0207(11) 0.0721(19) -0.0017(11) 0.0159(13) -0.0030(10)
N1 0.0294(10) 0.0213(9) 0.0430(11) -0.0009(8) 0.0126(9) -0.0001(8)
N2 0.0234(9) 0.0304(9) 0.0317(9) 0.0002(7) 0.0114(7) -0.0010(7)
N3 0.0232(8) 0.0239(8) 0.0342(10) -0.0032(7) 0.0090(7) -0.0041(7)
OW1 0.142(3) 0.0783(18) 0.085(2) -0.0391(15) 0.077(2) -0.0647(19)
C1 0.0278(10) 0.0229(10) 0.0258(10) -0.0028(8) 0.0086(8) -0.0005(8)
C2 0.0313(12) 0.0312(12) 0.0417(13) -0.0028(9) 0.0167(10) -0.0081(9)
C3 0.0281(11) 0.0380(12) 0.0407(13) -0.0040(10) 0.0174(10) -0.0014(9)
C4 0.0267(10) 0.0305(11) 0.0293(10) -0.0040(9) 0.0078(9) 0.0036(9)
C5 0.0267(10) 0.0238(10) 0.0233(9) -0.0009(8) 0.0050(8) -0.0003(8)
C6 0.0241(10) 0.0227(9) 0.0279(10) -0.0003(8) 0.0089(8) -0.0013(8)
C7 0.0373(13) 0.0354(13) 0.0481(14) -0.0064(11) 0.0162(11) 0.0069(11)
O1 0.0460(10) 0.0289(8) 0.0374(9) -0.0090(7) 0.0058(8) -0.0010(7)
O2 0.0331(9) 0.0341(9) 0.0697(13) -0.0076(8) 0.0216(9) -0.0001(7)
O3 0.0625(12) 0.0273(8) 0.0438(10) 0.0057(7) 0.0228(9) 0.0033(8)
S1 0.0296(3) 0.0195(2) 0.0309(3) -0.00212(19) 0.0102(2) -0.0016(2)

loop_
_atom_type_symbol
_atom_type_description
_atom_type_scat_dispersion_real
_atom_type_scat_dispersion_imag
_atom_type_scat_source
C C 0.0033 0.0016 'International Tables Vol C Tables 4.2.6.8 and 6.1.1.4'
H H 0.0000 0.0000 'International Tables Vol C Tables 4.2.6.8 and 6.1.1.4'
N N 0.0061 0.0033 'International Tables Vol C Tables 4.2.6.8 and 6.1.1.4'
O O 0.0106 0.0060 'International Tables Vol C Tables 4.2.6.8 and 6.1.1.4'
S S 0.1246 0.1234 'International Tables Vol C Tables 4.2.6.8 and 6.1.1.4'
Ag Ag -0.8971 1.1015 'International Tables Vol C Tables 4.2.6.8 and 6.1.1.4'

loop_
_geom_angle_atom_site_label_1
_geom_angle_atom_site_label_2
_geom_angle_atom_site_label_3
_geom_angle
_geom_angle_site_symmetry_1
_geom_angle_site_symmetry_3
_geom_angle_publ_flag
N2 Ag1 N3 144.96(7) . . ?
N2 Ag1 N1 103.06(7) . 1_545 ?
N3 Ag1 N1 101.31(7) . 1_545 ?
N2 Ag1 O1 93.33(7) . . ?
N3 Ag1 O1 110.27(6) . . ?
N1 Ag1 O1 92.78(6) 1_545 . ?
N3 C8 C9 122.4(2) . 5_565 ?
N3 C8 H8 118.8 . . ?
C9 C8 H8 118.8 5_565 . ?
N3 C9 C8 120.12(19) . 5_565 ?
N3 C9 C15 119.0(2) . . ?
C8 C9 C15 120.9(2) 5_565 . ?
N2 C10 C11 119.6(2) . 7_565 ?
N2 C10 C14 119.0(2) . . ?
C11 C10 C14 121.4(2) 7_565 . ?
N2 C11 C10 123.0(2) . 7_565 ?
N2 C11 H11 118.5 . . ?
C10 C11 H11 118.5 7_565 . ?
C10 C14 H14A 109.5 . . ?
C10 C14 H14B 109.5 . . ?
H14A C14 H14B 109.5 . . ?
C10 C14 H14C 109.5 . . ?
H14A C14 H14C 109.5 . . ?
H14B C14 H14C 109.5 . . ?
C9 C15 H15A 109.5 . . ?
C9 C15 H15B 109.5 . . ?
H15A C15 H15B 109.5 . . ?
C9 C15 H15C 109.5 . . ?
H15A C15 H15C 109.5 . . ?
H15B C15 H15C 109.5 . . ?
C5 N1 Ag1 115.24(14) . 1_565 ?
C5 N1 HN1 114.6(17) . . ?
Ag1 N1 HN1 96.8(17) 1_565 . ?
C5 N1 HN2 110.8(19) . . ?
Ag1 N1 HN2 104.1(19) 1_565 . ?
HN1 N1 HN2 114(3) . . ?
C10 N2 C11 117.38(19) . . ?
C10 N2 Ag1 121.23(15) . . ?
C11 N2 Ag1 121.37(15) . . ?
C8 N3 C9 117.48(18) . . ?
C8 N3 Ag1 119.01(15) . . ?
C9 N3 Ag1 123.45(14) . . ?
H1A OW1 H2A 100(5) . . ?
C6 C1 C2 120.58(19) . . ?
C6 C1 S1 120.22(17) . . ?
C2 C1 S1 119.16(16) . . ?
C3 C2 C1 118.5(2) . . ?
C3 C2 H2 120.8 . . ?
C1 C2 H2 120.8 . . ?
C2 C3 C4 122.6(2) . . ?
C2 C3 H3 118.7 . . ?
C4 C3 H3 118.7 . . ?
C3 C4 C5 118.2(2) . . ?
C3 C4 C7 121.6(2) . . ?
C5 C4 C7 120.2(2) . . ?
C6 C5 C4 119.92(19) . . ?
C6 C5 N1 119.9(2) . . ?
C4 C5 N1 120.14(19) . . ?
C1 C6 C5 120.1(2) . . ?
C1 C6 H6 119.9 . . ?
C5 C6 H6 119.9 . . ?
C4 C7 H7A 109.5 . . ?
C4 C7 H7B 109.5 . . ?
H7A C7 H7B 109.5 . . ?
C4 C7 H7C 109.5 . . ?
H7A C7 H7C 109.5 . . ?
H7B C7 H7C 109.5 . . ?
S1 O1 Ag1 122.92(10) . . ?
O2 S1 O3 113.47(12) . . ?
O2 S1 O1 111.77(12) . . ?
O3 S1 O1 112.04(11) . . ?
O2 S1 C1 106.89(10) . . ?
O3 S1 C1 106.67(10) . . ?
O1 S1 C1 105.40(10) . . ?

loop_
_geom_bond_atom_site_label_1
_geom_bond_atom_site_label_2
_geom_bond_distance
_geom_bond_site_symmetry_2
_geom_bond_publ_flag
Ag1 N2 2.2625(18) . ?
Ag1 N3 2.2736(18) . ?
Ag1 N1 2.457(2) 1_545 ?
Ag1 O1 2.5400(17) . ?
C8 N3 1.340(3) . ?
C8 C9 1.386(3) 5_565 ?
C8 H8 0.9300 . ?
C9 N3 1.341(3) . ?
C9 C8 1.386(3) 5_565 ?
C9 C15 1.494(3) . ?
C10 N2 1.340(3) . ?
C10 C11 1.384(3) 7_565 ?
C10 C14 1.500(3) . ?
C11 N2 1.341(3) . ?
C11 C10 1.384(3) 7_565 ?
C11 H11 0.9300 . ?
C14 H14A 0.9600 . ?
C14 H14B 0.9600 . ?
C14 H14C 0.9600 . ?
C15 H15A 0.9600 . ?
C15 H15B 0.9600 . ?
C15 H15C 0.9600 . ?
N1 C5 1.408(3) . ?
N1 Ag1 2.457(2) 1_565 ?
N1 HN1 0.86(3) . ?
N1 HN2 0.85(3) . ?
OW1 H1A 0.84(5) . ?
OW1 H2A 0.85(4) . ?
C1 C6 1.388(3) . ?
C1 C2 1.391(3) . ?
C1 S1 1.772(2) . ?
C2 C3 1.380(3) . ?
C2 H2 0.9300 . ?
C3 C4 1.384(3) . ?
C3 H3 0.9300 . ?
C4 C5 1.407(3) . ?
C4 C7 1.506(3) . ?
C5 C6 1.391(3) . ?
C6 H6 0.9300 . ?
C7 H7A 0.9600 . ?
C7 H7B 0.9600 . ?
C7 H7C 0.9600 . ?
O1 S1 1.4639(18) . ?
O2 S1 1.4417(18) . ?
O3 S1 1.4474(18) . ?

loop_
_geom_hbond_atom_site_label_D
_geom_hbond_atom_site_label_H
_geom_hbond_atom_site_label_A
_geom_hbond_distance_DH
_geom_hbond_distance_HA
_geom_hbond_distance_DA
_geom_hbond_angle_DHA
_geom_hbond_site_symmetry_A
N1 HN2 O2 0.85(3) 2.05(3) 2.904(3) 179(3) 4
OW1 H2A O1 0.85(4) 2.05(4) 2.876(3) 163(5) 6_586
OW1 H1A O3 0.84(5) 2.12(5) 2.909(3) 158(5) 1_565

loop_
_geom_torsion_atom_site_label_1
_geom_torsion_atom_site_label_2
_geom_torsion_atom_site_label_3
_geom_torsion_atom_site_label_4
_geom_torsion
_geom_torsion_site_symmetry_1
_geom_torsion_site_symmetry_2
_geom_torsion_site_symmetry_3
_geom_torsion_site_symmetry_4
_geom_torsion_publ_flag
C11 C10 N2 C11 0.2(4) 7_565 . . . ?
C14 C10 N2 C11 179.0(2) . . . . ?
C11 C10 N2 Ag1 -178.21(16) 7_565 . . . ?
C14 C10 N2 Ag1 0.6(3) . . . . ?
C10 C11 N2 C10 -0.2(4) 7_565 . . . ?
C10 C11 N2 Ag1 178.20(16) 7_565 . . . ?
N3 Ag1 N2 C10 -61.8(2) . . . . ?
N1 Ag1 N2 C10 71.18(17) 1_545 . . . ?
O1 Ag1 N2 C10 164.81(17) . . . . ?
N3 Ag1 N2 C11 119.93(18) . . . . ?
N1 Ag1 N2 C11 -107.12(18) 1_545 . . . ?
O1 Ag1 N2 C11 -13.49(18) . . . . ?
C9 C8 N3 C9 -0.1(4) 5_565 . . . ?
C9 C8 N3 Ag1 177.23(17) 5_565 . . . ?
C8 C9 N3 C8 0.1(4) 5_565 . . . ?
C15 C9 N3 C8 179.2(2) . . . . ?
C8 C9 N3 Ag1 -177.11(16) 5_565 . . . ?
C15 C9 N3 Ag1 2.0(3) . . . . ?
N2 Ag1 N3 C8 78.9(2) . . . . ?
N1 Ag1 N3 C8 -54.43(17) 1_545 . . . ?
O1 Ag1 N3 C8 -151.70(16) . . . . ?
N2 Ag1 N3 C9 -103.92(19) . . . . ?
N1 Ag1 N3 C9 122.73(18) 1_545 . . . ?
O1 Ag1 N3 C9 25.45(19) . . . . ?
C6 C1 C2 C3 0.4(4) . . . . ?
S1 C1 C2 C3 -177.30(19) . . . . ?
C1 C2 C3 C4 0.6(4) . . . . ?
C2 C3 C4 C5 -1.1(4) . . . . ?
C2 C3 C4 C7 178.8(2) . . . . ?
C3 C4 C5 C6 0.7(3) . . . . ?
C7 C4 C5 C6 -179.2(2) . . . . ?
C3 C4 C5 N1 177.6(2) . . . . ?
C7 C4 C5 N1 -2.3(3) . . . . ?
Ag1 N1 C5 C6 95.5(2) 1_565 . . . ?
Ag1 N1 C5 C4 -81.4(2) 1_565 . . . ?
C2 C1 C6 C5 -0.8(3) . . . . ?
S1 C1 C6 C5 176.88(16) . . . . ?
C4 C5 C6 C1 0.2(3) . . . . ?
N1 C5 C6 C1 -176.7(2) . . . . ?
N2 Ag1 O1 S1 -79.08(13) . . . . ?
N3 Ag1 O1 S1 127.32(12) . . . . ?
N1 Ag1 O1 S1 24.18(13) 1_545 . . . ?
Ag1 O1 S1 O2 74.21(14) . . . . ?
Ag1 O1 S1 O3 -54.41(15) . . . . ?
Ag1 O1 S1 C1 -170.04(11) . . . . ?
C6 C1 S1 O2 16.3(2) . . . . ?
C2 C1 S1 O2 -166.05(19) . . . . ?
C6 C1 S1 O3 137.94(19) . . . . ?
C2 C1 S1 O3 -44.4(2) . . . . ?
C6 C1 S1 O1 -102.80(19) . . . . ?
C2 C1 S1 O1 74.9(2) . . . . ?
